data_4081771
loop_
_publ_author_name
'Martin, Anthony R.'
'Makida, Yusuke'
'Meiries, S\'ebastien'
'Slawin, Alexandra M. Z.'
'Nolan, Steven P.'

_publ_section_title
;
 Enhanced Activity of [Ni(NHC)CpCl] Complexes in Arylamination Catalysis
;
_journal_issue 21
_journal_name_full Organometallics
_journal_page_first 6265
_journal_paper_doi 10.1021/om4004863
_journal_volume 32
_journal_year 2013
_chemical_absolute_configuration syn
_chemical_formula_moiety 'C40 H57 Cl N2 Ni'
_chemical_formula_sum 'C40 H57 Cl N2 Ni'
_chemical_formula_weight 660.06
_space_group_IT_number 9
_symmetry_cell_setting monoclinic
_symmetry_Int_Tables_number 9
_symmetry_space_group_name_Hall 'C -2yc'
_symmetry_space_group_name_H-M 'C 1 c 1'
_atom_sites_solution_hydrogens geom
_atom_sites_solution_primary direct
_atom_sites_solution_secondary difmap
_cell_angle_alpha 90.0000
_cell_angle_beta 112.675(7)
_cell_angle_gamma 90.0000
_cell_formula_units_Z 4
_cell_length_a 12.050(4)
_cell_length_b 23.034(7)
_cell_length_c 14.375(5)
_cell_measurement_reflns_used 5854
_cell_measurement_temperature 93
_cell_measurement_theta_max 25.35
_cell_measurement_theta_min 2.03
_cell_volume 3682(2)
_computing_cell_refinement 'CrystalClear-SM Expert 2.0 rc13'
_computing_data_collection 'CrystalClear-SM Expert 2.0 rc13 (Rigaku, 2009)'
_computing_data_reduction 'CrystalClear-SM Expert 2.0 rc13'
_computing_molecular_graphics 'CrystalStructure 4.0'
_computing_publication_material 'CrystalStructure 4.0 (Rigaku, 2010)'
_computing_structure_refinement 'SHELXL97 (Sheldrick, 2008)'
_computing_structure_solution 'DIRDIF99-PATTY (Gould, et al., 1999)'
_diffrn_ambient_temperature 93
_diffrn_detector_area_resol_mean 14.629
_diffrn_measured_fraction_theta_full 0.997
_diffrn_measured_fraction_theta_max 0.996
_diffrn_measurement_device_type 'Rigaku Mercury70'
_diffrn_measurement_method \w
_diffrn_radiation_type 'Mo K\a'
_diffrn_radiation_wavelength 0.71075
_diffrn_reflns_av_R_equivalents 0.0678
_diffrn_reflns_limit_h_max 14
_diffrn_reflns_limit_h_min -12
_diffrn_reflns_limit_k_max 27
_diffrn_reflns_limit_k_min -20
_diffrn_reflns_limit_l_max 15
_diffrn_reflns_limit_l_min -17
_diffrn_reflns_number 11603
_diffrn_reflns_theta_full 25.00
_diffrn_reflns_theta_max 25.32
_diffrn_standards_number 0
_exptl_absorpt_coefficient_mu 0.628
_exptl_absorpt_correction_T_max 0.963
_exptl_absorpt_correction_T_min 0.727
_exptl_absorpt_correction_type multi-scan
_exptl_absorpt_process_details 'REQAB (Rigaku, 1998)'
_exptl_crystal_colour red
_exptl_crystal_density_diffrn 1.191
_exptl_crystal_density_method 'not measured'
_exptl_crystal_description prism
_exptl_crystal_F_000 1424.00
_exptl_crystal_size_max 0.100
_exptl_crystal_size_mid 0.060
_exptl_crystal_size_min 0.060
_refine_diff_density_max 0.470
_refine_diff_density_min -0.350
_refine_ls_abs_structure_details 'Flack, H. D. (1983), Acta Cryst. A39, 876-881.  2195 Friedel Pairs'
_refine_ls_abs_structure_Flack 0.66(2)
_refine_ls_extinction_method none
_refine_ls_goodness_of_fit_ref 0.979
_refine_ls_hydrogen_treatment constr
_refine_ls_number_parameters 397
_refine_ls_number_reflns 5552
_refine_ls_number_restraints 2
_refine_ls_R_factor_gt 0.0585
_refine_ls_shift/su_max 0.011
_refine_ls_structure_factor_coef Fsqd
_refine_ls_weighting_details 'w = 1/[\s^2^(Fo^2^)+(0.0329P)^2^+0.0000P] where P=(Fo^2^+2Fc^2^)/3'
_refine_ls_weighting_scheme calc
_refine_ls_wR_factor_ref 0.1199
_reflns_number_gt 4210
_reflns_number_total 5552
_reflns_threshold_expression F^2^>2.0\s(F^2^)
_cod_data_source_file om4004863_si_002.cif
_cod_data_source_block 4
_cod_original_cell_volume 3681(2)
_cod_database_code 4081771

loop_
_symmetry_equiv_pos_site_id
_symmetry_equiv_pos_as_xyz
1 +X,+Y,+Z
2 +X,-Y,1/2+Z
3 1/2+X,1/2+Y,+Z
4 1/2+X,1/2-Y,1/2+Z

loop_
_atom_site_label
_atom_site_type_symbol
_atom_site_fract_x
_atom_site_fract_y
_atom_site_fract_z
_atom_site_U_iso_or_equiv
_atom_site_adp_type
_atom_site_occupancy
_atom_site_symmetry_multiplicity
_atom_site_calc_flag
_atom_site_refinement_flags
Ni1 Ni 0.47546(6) 0.60169(3) 0.02761(5) 0.0269(2) Uani 1.0 4 d .
Cl1 Cl 0.50347(13) 0.51116(7) 0.00097(12) 0.0351(4) Uani 1.0 4 d .
N2 N 0.6071(4) 0.5700(2) 0.2412(4) 0.0234(11) Uani 1.0 4 d .
N5 N 0.4221(4) 0.5888(2) 0.2070(4) 0.0247(12) Uani 1.0 4 d .
C1 C 0.5063(5) 0.5881(3) 0.1638(5) 0.0226(14) Uani 1.0 4 d .
C3 C 0.5867(5) 0.5586(3) 0.3271(5) 0.0259(14) Uani 1.0 4 d .
C4 C 0.4709(5) 0.5699(3) 0.3061(5) 0.0271(14) Uani 1.0 4 d .
C6 C 0.7256(5) 0.5603(3) 0.2359(5) 0.0282(15) Uani 1.0 4 d .
C7 C 0.7659(5) 0.5027(3) 0.2406(5) 0.0284(15) Uani 1.0 4 d .
C8 C 0.8814(5) 0.4946(3) 0.2406(5) 0.0344(16) Uani 1.0 4 d .
C9 C 0.9514(6) 0.5417(3) 0.2354(5) 0.0392(17) Uani 1.0 4 d .
C10 C 0.9092(6) 0.5971(4) 0.2338(5) 0.0405(19) Uani 1.0 4 d .
C11 C 0.7956(5) 0.6085(3) 0.2335(5) 0.0290(15) Uani 1.0 4 d .
C12 C 0.6957(5) 0.4489(3) 0.2464(5) 0.0304(16) Uani 1.0 4 d .
C13 C 0.7588(5) 0.4145(3) 0.3447(5) 0.0352(17) Uani 1.0 4 d .
C14 C 0.7768(6) 0.4461(4) 0.4440(6) 0.044(2) Uani 1.0 4 d .
C15 C 0.6761(6) 0.4077(3) 0.1571(5) 0.0417(19) Uani 1.0 4 d .
C16 C 0.5706(6) 0.3656(3) 0.1355(6) 0.055(3) Uani 1.0 4 d .
C17 C 0.7571(6) 0.6703(3) 0.2391(5) 0.0359(16) Uani 1.0 4 d .
C18 C 0.7783(10) 0.6861(4) 0.3494(7) 0.098(4) Uani 1.0 4 d .
C19 C 0.8717(14) 0.6662(5) 0.4297(8) 0.178(8) Uani 1.0 4 d .
C20 C 0.8132(7) 0.7136(3) 0.1872(7) 0.061(3) Uani 1.0 4 d .
C21 C 0.7514(7) 0.7712(4) 0.1654(6) 0.063(3) Uani 1.0 4 d .
C22 C 0.2986(5) 0.6069(3) 0.1569(4) 0.0231(14) Uani 1.0 4 d .
C23 C 0.2692(5) 0.6639(3) 0.1766(5) 0.0284(15) Uani 1.0 4 d .
C24 C 0.1502(5) 0.6821(3) 0.1276(5) 0.0333(16) Uani 1.0 4 d .
C25 C 0.0660(6) 0.6446(3) 0.0615(5) 0.0372(17) Uani 1.0 4 d .
C26 C 0.0974(6) 0.5892(3) 0.0452(5) 0.0383(18) Uani 1.0 4 d .
C27 C 0.2141(5) 0.5675(3) 0.0934(5) 0.0272(15) Uani 1.0 4 d .
C28 C 0.3659(6) 0.7045(3) 0.2477(5) 0.0321(16) Uani 1.0 4 d .
C29 C 0.3687(6) 0.7041(3) 0.3560(5) 0.0463(19) Uani 1.0 4 d .
C30 C 0.2580(7) 0.7286(4) 0.3695(6) 0.056(3) Uani 1.0 4 d .
C31 C 0.3544(6) 0.7660(3) 0.2035(5) 0.0339(16) Uani 1.0 4 d .
C32 C 0.4682(6) 0.8032(3) 0.2577(6) 0.051(2) Uani 1.0 4 d .
C33 C 0.2485(5) 0.5064(3) 0.0769(5) 0.0316(16) Uani 1.0 4 d .
C34 C 0.2284(6) 0.4643(3) 0.1532(6) 0.0404(18) Uani 1.0 4 d .
C35 C 0.0997(6) 0.4441(4) 0.1263(7) 0.059(3) Uani 1.0 4 d .
C36 C 0.1892(6) 0.4860(3) -0.0326(5) 0.0388(17) Uani 1.0 4 d .
C37 C 0.2316(6) 0.4259(3) -0.0508(6) 0.0425(19) Uani 1.0 4 d .
C38 C 0.4530(6) 0.6907(3) 0.0135(6) 0.0385(17) Uani 1.0 4 d .
C39 C 0.3353(6) 0.6660(3) -0.0385(5) 0.0366(17) Uani 1.0 4 d .
C40 C 0.3404(6) 0.6320(3) -0.1159(5) 0.0417(18) Uani 1.0 4 d .
C41 C 0.4606(6) 0.6355(3) -0.1144(5) 0.0394(18) Uani 1.0 4 d .
C42 C 0.5272(6) 0.6749(3) -0.0386(6) 0.0439(19) Uani 1.0 4 d .
H3 H 0.6442 0.5453 0.3896 0.0311 Uiso 1.0 4 calc R
H4 H 0.4299 0.5656 0.3505 0.0325 Uiso 1.0 4 calc R
H8 H 0.9124 0.4564 0.2443 0.0412 Uiso 1.0 4 calc R
H9 H 1.0281 0.5354 0.2329 0.0470 Uiso 1.0 4 calc R
H10 H 0.9592 0.6288 0.2328 0.0486 Uiso 1.0 4 calc R
H12 H 0.6152 0.4616 0.2437 0.0365 Uiso 1.0 4 calc R
H13A H 0.7116 0.3789 0.3413 0.0422 Uiso 1.0 4 calc R
H13B H 0.8388 0.4023 0.3474 0.0422 Uiso 1.0 4 calc R
H14A H 0.8247 0.4813 0.4495 0.0534 Uiso 1.0 4 calc R
H14B H 0.8189 0.4204 0.5011 0.0534 Uiso 1.0 4 calc R
H14C H 0.6983 0.4567 0.4445 0.0534 Uiso 1.0 4 calc R
H15A H 0.6620 0.4312 0.0959 0.0500 Uiso 1.0 4 calc R
H15B H 0.7505 0.3849 0.1712 0.0500 Uiso 1.0 4 calc R
H16A H 0.5847 0.3412 0.1949 0.0656 Uiso 1.0 4 calc R
H16B H 0.5636 0.3409 0.0780 0.0656 Uiso 1.0 4 calc R
H16C H 0.4961 0.3876 0.1198 0.0656 Uiso 1.0 4 calc R
H17 H 0.6682 0.6715 0.2002 0.0430 Uiso 1.0 4 calc R
H18A H 0.7821 0.7290 0.3536 0.1176 Uiso 1.0 4 calc R
H18B H 0.7046 0.6744 0.3595 0.1176 Uiso 1.0 4 calc R
H19A H 0.8728 0.6237 0.4280 0.2133 Uiso 1.0 4 calc R
H19B H 0.8634 0.6791 0.4917 0.2133 Uiso 1.0 4 calc R
H19C H 0.9469 0.6814 0.4281 0.2133 Uiso 1.0 4 calc R
H20A H 0.8988 0.7195 0.2311 0.0732 Uiso 1.0 4 calc R
H20B H 0.8101 0.6964 0.1231 0.0732 Uiso 1.0 4 calc R
H21A H 0.6666 0.7658 0.1213 0.0754 Uiso 1.0 4 calc R
H21B H 0.7902 0.7963 0.1318 0.0754 Uiso 1.0 4 calc R
H21C H 0.7567 0.7893 0.2287 0.0754 Uiso 1.0 4 calc R
H24 H 0.1269 0.7199 0.1393 0.0399 Uiso 1.0 4 calc R
H25 H -0.0145 0.6574 0.0272 0.0447 Uiso 1.0 4 calc R
H26 H 0.0376 0.5648 -0.0006 0.0459 Uiso 1.0 4 calc R
H28 H 0.4452 0.6890 0.2521 0.0386 Uiso 1.0 4 calc R
H29A H 0.3804 0.6636 0.3807 0.0555 Uiso 1.0 4 calc R
H29B H 0.4398 0.7266 0.3995 0.0555 Uiso 1.0 4 calc R
H30A H 0.2450 0.7688 0.3456 0.0672 Uiso 1.0 4 calc R
H30B H 0.2706 0.7274 0.4410 0.0672 Uiso 1.0 4 calc R
H30C H 0.1873 0.7052 0.3305 0.0672 Uiso 1.0 4 calc R
H31A H 0.2841 0.7855 0.2090 0.0407 Uiso 1.0 4 calc R
H31B H 0.3401 0.7632 0.1310 0.0407 Uiso 1.0 4 calc R
H32A H 0.4817 0.8069 0.3292 0.0608 Uiso 1.0 4 calc R
H32B H 0.4570 0.8418 0.2269 0.0608 Uiso 1.0 4 calc R
H32C H 0.5380 0.7844 0.2515 0.0608 Uiso 1.0 4 calc R
H33 H 0.3371 0.5070 0.0935 0.0380 Uiso 1.0 4 calc R
H34A H 0.2796 0.4296 0.1602 0.0485 Uiso 1.0 4 calc R
H34B H 0.2562 0.4836 0.2198 0.0485 Uiso 1.0 4 calc R
H35A H 0.0480 0.4779 0.1208 0.0710 Uiso 1.0 4 calc R
H35B H 0.0963 0.4180 0.1791 0.0710 Uiso 1.0 4 calc R
H35C H 0.0718 0.4234 0.0618 0.0710 Uiso 1.0 4 calc R
H36A H 0.2066 0.5145 -0.0766 0.0465 Uiso 1.0 4 calc R
H36B H 0.1009 0.4850 -0.0520 0.0465 Uiso 1.0 4 calc R
H37A H 0.3185 0.4268 -0.0338 0.0510 Uiso 1.0 4 calc R
H37B H 0.1899 0.4152 -0.1218 0.0510 Uiso 1.0 4 calc R
H37C H 0.2134 0.3972 -0.0083 0.0510 Uiso 1.0 4 calc R
H38 H 0.4768 0.7138 0.0728 0.0462 Uiso 1.0 4 calc R
H39 H 0.2667 0.6720 -0.0225 0.0439 Uiso 1.0 4 calc R
H40 H 0.2759 0.6101 -0.1621 0.0501 Uiso 1.0 4 calc R
H41 H 0.4898 0.6147 -0.1574 0.0473 Uiso 1.0 4 calc R
H42 H 0.6065 0.6883 -0.0250 0.0527 Uiso 1.0 4 calc R

loop_
_atom_site_aniso_label
_atom_site_aniso_U_11
_atom_site_aniso_U_22
_atom_site_aniso_U_33
_atom_site_aniso_U_12
_atom_site_aniso_U_13
_atom_site_aniso_U_23
Ni1 0.0305(4) 0.0293(5) 0.0215(5) 0.0033(4) 0.0107(3) 0.0021(4)
Cl1 0.0429(9) 0.0343(10) 0.0290(10) 0.0013(8) 0.0147(7) -0.0073(8)
N2 0.024(3) 0.022(3) 0.020(3) 0.001(2) 0.004(2) -0.001(3)
N5 0.028(3) 0.023(3) 0.024(3) 0.006(3) 0.011(3) 0.005(3)
C1 0.022(3) 0.022(4) 0.022(4) 0.003(3) 0.007(3) -0.000(3)
C3 0.032(4) 0.029(4) 0.017(4) 0.008(3) 0.010(3) 0.002(3)
C4 0.034(4) 0.027(4) 0.023(4) 0.005(3) 0.015(3) 0.001(3)
C6 0.025(3) 0.036(4) 0.024(4) 0.000(3) 0.009(3) 0.000(3)
C7 0.028(4) 0.033(4) 0.017(4) 0.002(3) 0.002(3) -0.004(3)
C8 0.033(4) 0.036(5) 0.035(5) 0.008(3) 0.015(3) 0.001(4)
C9 0.031(4) 0.053(5) 0.035(5) 0.003(4) 0.014(3) 0.001(4)
C10 0.031(4) 0.057(6) 0.032(5) -0.008(4) 0.011(4) -0.005(4)
C11 0.030(4) 0.026(4) 0.025(4) -0.001(3) 0.003(3) 0.003(3)
C12 0.025(3) 0.022(4) 0.039(5) 0.006(3) 0.006(3) 0.003(3)
C13 0.026(4) 0.037(4) 0.039(5) 0.004(3) 0.009(3) 0.005(4)
C14 0.035(4) 0.057(6) 0.041(5) 0.014(4) 0.014(4) 0.013(4)
C15 0.045(4) 0.029(4) 0.041(5) 0.010(4) 0.005(4) -0.003(4)
C16 0.041(4) 0.044(5) 0.056(6) 0.002(4) -0.007(4) -0.017(4)
C17 0.038(4) 0.029(4) 0.038(5) -0.004(3) 0.012(3) -0.007(4)
C18 0.171(10) 0.048(6) 0.050(7) 0.036(7) 0.015(7) -0.017(5)
C19 0.305(18) 0.070(9) 0.061(9) 0.071(10) -0.037(10) -0.034(7)
C20 0.055(5) 0.044(6) 0.089(8) 0.006(4) 0.033(5) 0.015(5)
C21 0.080(6) 0.053(6) 0.061(6) -0.014(5) 0.034(5) -0.001(5)
C22 0.019(3) 0.034(4) 0.017(4) 0.008(3) 0.008(3) 0.007(3)
C23 0.035(4) 0.031(4) 0.026(4) 0.009(3) 0.020(3) 0.006(3)
C24 0.034(4) 0.028(4) 0.043(5) 0.003(3) 0.020(3) 0.002(4)
C25 0.031(4) 0.030(4) 0.049(5) 0.012(3) 0.013(3) 0.003(4)
C26 0.030(4) 0.041(5) 0.042(5) -0.004(3) 0.012(3) 0.004(4)
C27 0.023(3) 0.030(4) 0.026(4) 0.005(3) 0.007(3) 0.001(3)
C28 0.037(4) 0.027(4) 0.033(4) 0.005(3) 0.014(3) -0.001(3)
C29 0.069(5) 0.035(5) 0.034(5) 0.012(4) 0.018(4) 0.008(4)
C30 0.086(6) 0.048(6) 0.049(6) 0.011(5) 0.043(5) 0.006(4)
C31 0.039(4) 0.033(4) 0.033(5) 0.000(3) 0.017(3) -0.001(4)
C32 0.055(5) 0.030(5) 0.072(6) 0.000(4) 0.031(4) -0.002(4)
C33 0.025(3) 0.032(4) 0.037(5) 0.005(3) 0.010(3) -0.001(4)
C34 0.051(4) 0.028(4) 0.051(5) -0.000(4) 0.029(4) -0.001(4)
C35 0.065(5) 0.044(5) 0.088(7) -0.010(4) 0.051(5) -0.010(5)
C36 0.038(4) 0.034(5) 0.039(5) 0.006(3) 0.009(4) -0.003(4)
C37 0.039(4) 0.039(5) 0.044(5) 0.007(4) 0.011(4) -0.013(4)
C38 0.052(5) 0.028(4) 0.032(5) 0.007(4) 0.013(4) 0.007(4)
C39 0.041(4) 0.041(5) 0.027(4) 0.014(4) 0.012(4) 0.009(4)
C40 0.041(4) 0.048(5) 0.028(5) 0.009(4) 0.003(4) 0.011(4)
C41 0.048(4) 0.054(5) 0.026(4) 0.012(4) 0.025(4) 0.014(4)
C42 0.045(4) 0.037(5) 0.047(5) -0.002(4) 0.014(4) 0.017(4)

loop_
_atom_type_symbol
_atom_type_description
_atom_type_scat_dispersion_real
_atom_type_scat_dispersion_imag
_atom_type_scat_source
C C 0.0033 0.0016
;
International Tables for Crystallography
(1992, Vol. C, Tables 4.2.6.8 and 6.1.1.4)
;
H H 0.0000 0.0000
;
International Tables for Crystallography
(1992, Vol. C, Table 6.1.1.4)
;
Cl Cl 0.1484 0.1585
;
International Tables for Crystallography
(1992, Vol. C, Tables 4.2.6.8 and 6.1.1.4)
;
N N 0.0061 0.0033
;
International Tables for Crystallography
(1992, Vol. C, Tables 4.2.6.8 and 6.1.1.4)
;
Ni Ni 0.3393 1.1124
;
International Tables for Crystallography
(1992, Vol. C, Tables 4.2.6.8 and 6.1.1.4)
;

loop_
_geom_angle_atom_site_label_1
_geom_angle_atom_site_label_2
_geom_angle_atom_site_label_3
_geom_angle
_geom_angle_publ_flag
Cl1 Ni1 C1 92.41(19) yes
Cl1 Ni1 C38 163.5(3) yes
Cl1 Ni1 C39 136.57(17) yes
Cl1 Ni1 C40 104.48(19) yes
Cl1 Ni1 C41 98.3(2) yes
Cl1 Ni1 C42 125.9(3) yes
C1 Ni1 C38 103.5(3) yes
C1 Ni1 C39 112.3(3) yes
C1 Ni1 C40 144.4(3) yes
C1 Ni1 C41 166.9(3) yes
C1 Ni1 C42 128.4(3) yes
C38 Ni1 C39 39.6(3) yes
C38 Ni1 C40 64.5(3) yes
C38 Ni1 C41 65.4(3) yes
C38 Ni1 C42 39.3(4) yes
C39 Ni1 C40 36.9(3) yes
C39 Ni1 C41 64.3(3) yes
C39 Ni1 C42 65.1(3) yes
C40 Ni1 C41 39.0(3) yes
C40 Ni1 C42 64.5(3) yes
C41 Ni1 C42 38.5(3) yes
C1 N2 C3 112.4(5) yes
C1 N2 C6 125.6(6) yes
C3 N2 C6 121.9(5) yes
C1 N5 C4 111.4(5) yes
C1 N5 C22 125.2(5) yes
C4 N5 C22 123.5(6) yes
Ni1 C1 N2 131.4(5) yes
Ni1 C1 N5 125.8(4) yes
N2 C1 N5 102.5(5) yes
N2 C3 C4 107.1(5) yes
N5 C4 C3 106.6(6) yes
N2 C6 C7 117.6(6) yes
N2 C6 C11 118.9(6) yes
C7 C6 C11 123.3(6) yes
C6 C7 C8 116.6(6) yes
C6 C7 C12 125.7(6) yes
C8 C7 C12 117.7(6) yes
C7 C8 C9 121.2(6) yes
C8 C9 C10 119.8(7) yes
C9 C10 C11 122.2(7) yes
C6 C11 C10 116.8(6) yes
C6 C11 C17 123.1(6) yes
C10 C11 C17 120.0(6) yes
C7 C12 C13 112.4(5) yes
C7 C12 C15 111.5(6) yes
C13 C12 C15 108.1(5) yes
C12 C13 C14 116.8(6) yes
C12 C15 C16 114.1(7) yes
C11 C17 C18 110.1(6) yes
C11 C17 C20 112.5(7) yes
C18 C17 C20 114.3(6) yes
C17 C18 C19 123.5(11) yes
C17 C20 C21 113.5(8) yes
N5 C22 C23 117.2(5) yes
N5 C22 C27 119.2(6) yes
C23 C22 C27 123.6(5) yes
C22 C23 C24 117.7(5) yes
C22 C23 C28 120.9(5) yes
C24 C23 C28 121.3(6) yes
C23 C24 C25 119.6(6) yes
C24 C25 C26 121.1(6) yes
C25 C26 C27 122.4(6) yes
C22 C27 C26 115.5(6) yes
C22 C27 C33 121.9(5) yes
C26 C27 C33 122.6(5) yes
C23 C28 C29 112.6(6) yes
C23 C28 C31 111.2(5) yes
C29 C28 C31 112.7(6) yes
C28 C29 C30 116.4(6) yes
C28 C31 C32 112.4(5) yes
C27 C33 C34 110.1(6) yes
C27 C33 C36 113.6(5) yes
C34 C33 C36 113.3(5) yes
C33 C34 C35 115.7(6) yes
C33 C36 C37 113.5(5) yes
Ni1 C38 C39 74.0(4) yes
Ni1 C38 C42 73.2(4) yes
C39 C38 C42 108.6(6) yes
Ni1 C39 C38 66.3(4) yes
Ni1 C39 C40 72.4(4) yes
C38 C39 C40 107.6(7) yes
Ni1 C40 C39 70.7(4) yes
Ni1 C40 C41 68.1(4) yes
C39 C40 C41 108.2(6) yes
Ni1 C41 C40 72.9(5) yes
Ni1 C41 C42 71.4(5) yes
C40 C41 C42 108.5(7) yes
Ni1 C42 C38 67.5(4) yes
Ni1 C42 C41 70.1(5) yes
C38 C42 C41 106.7(6) yes
N2 C3 H3 126.451 no
C4 C3 H3 126.457 no
N5 C4 H4 126.703 no
C3 C4 H4 126.693 no
C7 C8 H8 119.385 no
C9 C8 H8 119.396 no
C8 C9 H9 120.098 no
C10 C9 H9 120.103 no
C9 C10 H10 118.880 no
C11 C10 H10 118.883 no
C7 C12 H12 108.229 no
C13 C12 H12 108.232 no
C15 C12 H12 108.239 no
C12 C13 H13A 108.098 no
C12 C13 H13B 108.102 no
C14 C13 H13A 108.101 no
C14 C13 H13B 108.112 no
H13A C13 H13B 107.286 no
C13 C14 H14A 109.471 no
C13 C14 H14B 109.461 no
C13 C14 H14C 109.474 no
H14A C14 H14B 109.475 no
H14A C14 H14C 109.477 no
H14B C14 H14C 109.469 no
C12 C15 H15A 108.724 no
C12 C15 H15B 108.733 no
C16 C15 H15A 108.724 no
C16 C15 H15B 108.725 no
H15A C15 H15B 107.635 no
C15 C16 H16A 109.472 no
C15 C16 H16B 109.475 no
C15 C16 H16C 109.484 no
H16A C16 H16B 109.461 no
H16A C16 H16C 109.463 no
H16B C16 H16C 109.474 no
C11 C17 H17 106.475 no
C18 C17 H17 106.465 no
C20 C17 H17 106.474 no
C17 C18 H18A 106.443 no
C17 C18 H18B 106.449 no
C19 C18 H18A 106.441 no
C19 C18 H18B 106.437 no
H18A C18 H18B 106.481 no
C18 C19 H19A 109.469 no
C18 C19 H19B 109.473 no
C18 C19 H19C 109.476 no
H19A C19 H19B 109.466 no
H19A C19 H19C 109.471 no
H19B C19 H19C 109.473 no
C17 C20 H20A 108.873 no
C17 C20 H20B 108.870 no
C21 C20 H20A 108.862 no
C21 C20 H20B 108.872 no
H20A C20 H20B 107.714 no
C20 C21 H21A 109.482 no
C20 C21 H21B 109.474 no
C20 C21 H21C 109.479 no
H21A C21 H21B 109.461 no
H21A C21 H21C 109.464 no
H21B C21 H21C 109.467 no
C23 C24 H24 120.207 no
C25 C24 H24 120.211 no
C24 C25 H25 119.447 no
C26 C25 H25 119.447 no
C25 C26 H26 118.787 no
C27 C26 H26 118.787 no
C23 C28 H28 106.615 no
C29 C28 H28 106.613 no
C31 C28 H28 106.622 no
C28 C29 H29A 108.188 no
C28 C29 H29B 108.185 no
C30 C29 H29A 108.177 no
C30 C29 H29B 108.179 no
H29A C29 H29B 107.344 no
C29 C30 H30A 109.465 no
C29 C30 H30B 109.471 no
C29 C30 H30C 109.470 no
H30A C30 H30B 109.477 no
H30A C30 H30C 109.467 no
H30B C30 H30C 109.477 no
C28 C31 H31A 109.123 no
C28 C31 H31B 109.122 no
C32 C31 H31A 109.131 no
C32 C31 H31B 109.126 no
H31A C31 H31B 107.865 no
C31 C32 H32A 109.476 no
C31 C32 H32B 109.469 no
C31 C32 H32C 109.467 no
H32A C32 H32B 109.474 no
H32A C32 H32C 109.474 no
H32B C32 H32C 109.468 no
C27 C33 H33 106.394 no
C34 C33 H33 106.404 no
C36 C33 H33 106.407 no
C33 C34 H34A 108.358 no
C33 C34 H34B 108.352 no
C35 C34 H34A 108.354 no
C35 C34 H34B 108.356 no
H34A C34 H34B 107.435 no
C34 C35 H35A 109.466 no
C34 C35 H35B 109.472 no
C34 C35 H35C 109.468 no
H35A C35 H35B 109.474 no
H35A C35 H35C 109.470 no
H35B C35 H35C 109.478 no
C33 C36 H36A 108.873 no
C33 C36 H36B 108.867 no
C37 C36 H36A 108.871 no
C37 C36 H36B 108.860 no
H36A C36 H36B 107.714 no
C36 C37 H37A 109.470 no
C36 C37 H37B 109.463 no
C36 C37 H37C 109.474 no
H37A C37 H37B 109.468 no
H37A C37 H37C 109.469 no
H37B C37 H37C 109.483 no
Ni1 C38 H38 118.904 no
C39 C38 H38 125.686 no
C42 C38 H38 125.698 no
Ni1 C39 H39 126.585 no
C38 C39 H39 126.221 no
C40 C39 H39 126.229 no
Ni1 C40 H40 126.832 no
C39 C40 H40 125.878 no
C41 C40 H40 125.872 no
Ni1 C41 H41 121.628 no
C40 C41 H41 125.773 no
C42 C41 H41 125.759 no
Ni1 C42 H42 127.249 no
C38 C42 H42 126.662 no
C41 C42 H42 126.655 no

loop_
_geom_bond_atom_site_label_1
_geom_bond_atom_site_label_2
_geom_bond_distance
_geom_bond_publ_flag
Ni1 Cl1 2.1699(19) yes
Ni1 C1 1.873(7) yes
Ni1 C38 2.068(6) yes
Ni1 C39 2.171(6) yes
Ni1 C40 2.191(6) yes
Ni1 C41 2.127(8) yes
Ni1 C42 2.144(8) yes
N2 C1 1.358(6) yes
N2 C3 1.374(9) yes
N2 C6 1.476(8) yes
N5 C1 1.379(9) yes
N5 C4 1.386(8) yes
N5 C22 1.442(7) yes
C3 C4 1.334(8) yes
C6 C7 1.406(9) yes
C6 C11 1.402(9) yes
C7 C8 1.404(9) yes
C7 C12 1.519(9) yes
C8 C9 1.393(10) yes
C9 C10 1.370(11) yes
C10 C11 1.393(10) yes
C11 C17 1.508(9) yes
C12 C13 1.541(9) yes
C12 C15 1.540(10) yes
C13 C14 1.540(11) yes
C15 C16 1.532(10) yes
C17 C18 1.549(13) yes
C17 C20 1.548(12) yes
C18 C19 1.344(14) yes
C20 C21 1.495(11) yes
C22 C23 1.417(9) yes
C22 C27 1.405(8) yes
C23 C24 1.396(8) yes
C23 C28 1.536(8) yes
C24 C25 1.392(8) yes
C25 C26 1.376(10) yes
C26 C27 1.398(8) yes
C27 C33 1.513(9) yes
C28 C29 1.543(11) yes
C28 C31 1.537(9) yes
C29 C30 1.528(12) yes
C31 C32 1.548(9) yes
C33 C34 1.552(11) yes
C33 C36 1.529(9) yes
C34 C35 1.519(10) yes
C36 C37 1.533(10) yes
C38 C39 1.441(9) yes
C38 C42 1.418(12) yes
C39 C40 1.380(11) yes
C40 C41 1.442(11) yes
C41 C42 1.408(9) yes
C3 H3 0.950 no
C4 H4 0.950 no
C8 H8 0.950 no
C9 H9 0.950 no
C10 H10 0.950 no
C12 H12 1.000 no
C13 H13A 0.990 no
C13 H13B 0.990 no
C14 H14A 0.980 no
C14 H14B 0.980 no
C14 H14C 0.980 no
C15 H15A 0.990 no
C15 H15B 0.990 no
C16 H16A 0.980 no
C16 H16B 0.980 no
C16 H16C 0.980 no
C17 H17 1.000 no
C18 H18A 0.990 no
C18 H18B 0.990 no
C19 H19A 0.980 no
C19 H19B 0.980 no
C19 H19C 0.980 no
C20 H20A 0.990 no
C20 H20B 0.990 no
C21 H21A 0.980 no
C21 H21B 0.980 no
C21 H21C 0.980 no
C24 H24 0.950 no
C25 H25 0.950 no
C26 H26 0.950 no
C28 H28 1.000 no
C29 H29A 0.990 no
C29 H29B 0.990 no
C30 H30A 0.980 no
C30 H30B 0.980 no
C30 H30C 0.980 no
C31 H31A 0.990 no
C31 H31B 0.990 no
C32 H32A 0.980 no
C32 H32B 0.980 no
C32 H32C 0.980 no
C33 H33 1.000 no
C34 H34A 0.990 no
C34 H34B 0.990 no
C35 H35A 0.980 no
C35 H35B 0.980 no
C35 H35C 0.980 no
C36 H36A 0.990 no
C36 H36B 0.990 no
C37 H37A 0.980 no
C37 H37B 0.980 no
C37 H37C 0.980 no
C38 H38 0.950 no
C39 H39 0.950 no
C40 H40 0.950 no
C41 H41 0.950 no
C42 H42 0.950 no

loop_
_geom_contact_atom_site_label_1
_geom_contact_atom_site_label_2
_geom_contact_distance
_geom_contact_publ_flag
_geom_contact_site_symmetry_2
Ni1 C6 3.465(5) no .
Ni1 C22 3.327(7) no .
Cl1 N2 3.463(5) no .
Cl1 C6 3.589(6) no .
Cl1 C15 3.384(6) no .
N2 C12 2.978(8) no .
N2 C17 2.940(8) no .
N2 C18 3.368(10) no .
N2 C22 3.541(7) no .
N5 C6 3.579(8) no .
N5 C28 2.864(8) no .
N5 C33 2.910(7) no .
N5 C34 3.591(8) no .
C1 C7 3.495(8) no .
C1 C11 3.269(8) no .
C1 C17 3.372(9) no .
C1 C23 3.413(9) no .
C1 C27 3.301(8) no .
C1 C33 3.429(8) no .
C3 C7 3.153(10) no .
C3 C11 3.475(10) no .
C3 C12 3.261(9) no .
C3 C14 3.438(9) no .
C3 C22 3.567(7) no .
C4 C6 3.588(10) no .
C4 C23 3.252(8) no .
C4 C27 3.411(7) no .
C4 C28 3.332(8) no .
C4 C29 3.504(10) no .
C6 C9 2.757(10) no .
C6 C18 3.265(11) no .
C7 C10 2.802(10) no .
C7 C14 3.157(11) no .
C8 C11 2.806(9) no .
C8 C13 3.087(11) no .
C8 C15 3.047(9) no .
C10 C18 3.387(14) no .
C10 C19 3.414(16) no .
C10 C20 2.897(10) no .
C11 C19 2.927(13) no .
C13 C16 3.194(9) no .
C18 C21 3.207(13) no .
C19 C20 3.457(15) no .
C22 C25 2.743(8) no .
C22 C29 3.472(9) no .
C22 C34 3.388(9) no .
C22 C39 3.301(10) no .
C23 C26 2.792(8) no .
C23 C30 3.196(11) no .
C23 C39 3.479(11) no .
C24 C27 2.845(9) no .
C24 C29 3.362(8) no .
C24 C30 3.382(11) no .
C24 C31 2.984(9) no .
C26 C34 3.361(9) no .
C26 C35 3.537(11) no .
C26 C36 3.013(10) no .
C27 C35 3.272(10) no .
C29 C32 3.153(11) no .
C30 C31 3.151(12) no .
C34 C37 3.076(12) no .
C35 C36 3.034(13) no .
C35 C37 3.507(13) no .
Cl1 C3 3.431(7) no 2_564
Cl1 C4 3.261(7) no 2_564
C3 Cl1 3.431(7) no 2_565
C4 Cl1 3.261(7) no 2_565
C9 C35 3.587(12) no 1_655
C9 C36 3.518(8) no 2_665
C19 C38 3.516(12) no 4_565
C35 C9 3.587(12) no 1_455
C36 C9 3.518(8) no 2_464
C38 C19 3.516(12) no 4_464
Ni1 H17 3.1140 no .
Ni1 H33 3.1073 no .
Cl1 H12 3.4165 no .
Cl1 H15A 2.6264 no .
Cl1 H16C 3.3370 no .
Cl1 H33 2.8025 no .
Cl1 H36A 3.3120 no .
Cl1 H37A 2.8528 no .
Cl1 H41 3.2576 no .
N2 H4 3.1019 no .
N2 H12 2.4997 no .
N2 H17 2.5870 no .
N2 H18B 2.9184 no .
N2 H19A 3.5161 no .
N2 H28 3.4022 no .
N2 H33 3.4466 no .
N5 H3 3.1053 no .
N5 H17 3.5575 no .
N5 H28 2.3832 no .
N5 H29A 3.2281 no .
N5 H33 2.4456 no .
N5 H34B 3.1924 no .
C1 H3 3.1795 no .
C1 H4 3.1963 no .
C1 H12 3.2207 no .
C1 H17 2.6437 no .
C1 H18B 3.5208 no .
C1 H28 2.8764 no .
C1 H33 2.6613 no .
C1 H38 3.1400 no .
C3 H12 2.6213 no .
C3 H14A 3.2566 no .
C3 H14C 2.9016 no .
C3 H17 3.5262 no .
C3 H18B 2.9732 no .
C3 H19A 3.5184 no .
C3 H28 3.4153 no .
C4 H12 3.3543 no .
C4 H18B 3.5578 no .
C4 H28 2.8360 no .
C4 H29A 2.8114 no .
C4 H33 3.2003 no .
C4 H34B 3.1157 no .
C6 H3 2.7629 no .
C6 H8 3.2548 no .
C6 H10 3.2416 no .
C6 H12 2.6586 no .
C6 H14A 3.3663 no .
C6 H15A 3.5062 no .
C6 H17 2.6528 no .
C6 H18B 3.2371 no .
C6 H19A 3.0211 no .
C7 H3 3.1824 no .
C7 H9 3.2914 no .
C7 H13A 3.3749 no .
C7 H13B 2.7269 no .
C7 H14A 2.8495 no .
C7 H14C 3.4950 no .
C7 H15A 2.5681 no .
C7 H15B 2.8723 no .
C8 H10 3.2435 no .
C8 H12 3.3135 no .
C8 H13B 2.7843 no .
C8 H14A 3.3394 no .
C8 H15A 3.0350 no .
C8 H15B 2.9433 no .
C10 H8 3.2433 no .
C10 H17 3.2450 no .
C10 H19A 3.0510 no .
C10 H19C 3.2861 no .
C10 H20A 2.8232 no .
C10 H20B 2.7790 no .
C11 H9 3.2713 no .
C11 H18A 3.3053 no .
C11 H18B 2.8841 no .
C11 H19A 2.6073 no .
C11 H19C 3.1672 no .
C11 H20A 2.8508 no .
C11 H20B 2.6195 no .
C12 H3 3.2468 no .
C12 H8 2.6275 no .
C12 H14A 2.8273 no .
C12 H14B 3.4420 no .
C12 H14C 2.8416 no .
C12 H16A 2.7795 no .
C12 H16B 3.4085 no .
C12 H16C 2.7779 no .
C13 H3 3.4764 no .
C13 H8 2.9147 no .
C13 H15A 3.3289 no .
C13 H15B 2.5516 no .
C13 H16A 2.8993 no .
C14 H3 2.7245 no .
C14 H12 2.8073 no .
C15 H8 2.8612 no .
C15 H13A 2.6006 no .
C15 H13B 2.6847 no .
C16 H12 2.6372 no .
C16 H13A 2.8036 no .
C16 H13B 3.5844 no .
C16 H37A 3.3817 no .
C17 H10 2.6492 no .
C17 H19A 2.7472 no .
C17 H19B 3.3586 no .
C17 H19C 2.8074 no .
C17 H21A 2.7346 no .
C17 H21B 3.3829 no .
C17 H21C 2.7455 no .
C17 H38 3.4502 no .
C17 H42 3.5445 no .
C18 H10 3.4807 no .
C18 H20A 2.7387 no .
C18 H20B 3.4265 no .
C18 H21A 3.5402 no .
C18 H21C 2.8951 no .
C18 H32C 3.5148 no .
C19 H10 3.4886 no .
C19 H17 3.2671 no .
C19 H20A 3.2390 no .
C20 H10 2.5399 no .
C20 H18A 2.5845 no .
C20 H18B 3.3398 no .
C20 H19C 3.2915 no .
C20 H42 3.1598 no .
C21 H17 2.6288 no .
C21 H18A 2.7627 no .
C21 H32C 3.2698 no .
C21 H38 3.3273 no .
C21 H42 3.2400 no .
C22 H4 2.7845 no .
C22 H24 3.2747 no .
C22 H26 3.2348 no .
C22 H28 2.5902 no .
C22 H29A 3.2533 no .
C22 H33 2.5824 no .
C22 H34B 3.0816 no .
C22 H39 2.8781 no .
C23 H4 3.3743 no .
C23 H25 3.2649 no .
C23 H29A 2.7153 no .
C23 H29B 3.3917 no .
C23 H30A 3.5172 no .
C23 H30C 2.9073 no .
C23 H31A 2.8340 no .
C23 H31B 2.6127 no .
C23 H38 3.5618 no .
C23 H39 2.8568 no .
C24 H26 3.2576 no .
C24 H28 3.3108 no .
C24 H30A 3.5137 no .
C24 H30C 2.8251 no .
C24 H31A 2.8608 no .
C24 H31B 2.9392 no .
C24 H39 3.0028 no .
C25 H39 3.1558 no .
C26 H24 3.2642 no .
C26 H33 3.2963 no .
C26 H34B 3.4890 no .
C26 H35A 2.9352 no .
C26 H36A 3.0878 no .
C26 H36B 2.7862 no .
C26 H39 3.2056 no .
C27 H25 3.2791 no .
C27 H34A 3.3249 no .
C27 H34B 2.5656 no .
C27 H35A 3.0059 no .
C27 H36A 2.7028 no .
C27 H36B 2.7657 no .
C27 H39 3.1278 no .
C28 H4 3.4825 no .
C28 H24 2.7182 no .
C28 H30A 2.8060 no .
C28 H30B 3.4312 no .
C28 H30C 2.8314 no .
C28 H32A 2.7607 no .
C28 H32B 3.3985 no .
C28 H32C 2.7568 no .
C28 H38 3.2783 no .
C29 H4 3.2823 no .
C29 H24 3.3656 no .
C29 H31A 2.7115 no .
C29 H31B 3.4014 no .
C29 H32A 2.8298 no .
C29 H32C 3.4916 no .
C30 H24 3.0744 no .
C30 H28 3.4213 no .
C30 H31A 2.7742 no .
C30 H32A 3.4728 no .
C31 H24 2.7466 no .
C31 H29A 3.3969 no .
C31 H29B 2.7545 no .
C31 H30A 2.8274 no .
C31 H30C 3.4908 no .
C31 H38 3.0467 no .
C32 H28 2.6425 no .
C32 H29B 2.8139 no .
C32 H30A 3.4748 no .
C32 H38 3.3955 no .
C33 H26 2.7066 no .
C33 H35A 2.8010 no .
C33 H35B 3.4262 no .
C33 H35C 2.8064 no .
C33 H37A 2.7644 no .
C33 H37B 3.3928 no .
C33 H37C 2.7580 no .
C34 H26 3.4084 no .
C34 H36A 3.4136 no .
C34 H36B 2.7922 no .
C34 H37A 3.3763 no .
C34 H37C 2.7355 no .
C35 H26 3.2504 no .
C35 H33 3.3972 no .
C35 H36B 2.7369 no .
C35 H37C 2.9721 no .
C36 H26 2.7369 no .
C36 H34A 2.8674 no .
C36 H34B 3.3989 no .
C36 H35A 3.2682 no .
C36 H35C 2.7191 no .
C37 H16C 3.3042 no .
C37 H33 2.7152 no .
C37 H34A 2.8606 no .
C37 H35C 2.9544 no .
C38 H17 2.9594 no .
C38 H21A 2.9908 no .
C38 H28 3.4670 no .
C38 H31B 3.0431 no .
C38 H40 3.1966 no .
C38 H41 3.1835 no .
C39 H31B 3.2931 no .
C39 H41 3.1987 no .
C39 H42 3.2388 no .
C40 H36A 3.3084 no .
C40 H38 3.1883 no .
C40 H42 3.2306 no .
C41 H38 3.1820 no .
C41 H39 3.2076 no .
C42 H17 3.1905 no .
C42 H20B 3.3404 no .
C42 H21A 3.0841 no .
C42 H39 3.2358 no .
C42 H40 3.2253 no .
H3 H4 2.4663 no .
H3 H12 2.7706 no .
H3 H14A 2.4907 no .
H3 H14B 3.5602 no .
H3 H14C 2.1944 no .
H3 H18B 3.1316 no .
H3 H19A 3.1591 no .
H4 H28 3.2104 no .
H4 H29A 2.4159 no .
H4 H34B 2.9070 no .
H8 H9 2.3364 no .
H8 H12 3.5797 no .
H8 H13B 2.3560 no .
H8 H14A 3.5412 no .
H8 H15A 3.0047 no .
H8 H15B 2.4587 no .
H9 H10 2.3055 no .
H10 H17 3.4954 no .
H10 H19A 3.3500 no .
H10 H19C 3.1127 no .
H10 H20A 2.2104 no .
H10 H20B 2.4399 no .
H12 H13A 2.3859 no .
H12 H13B 2.8719 no .
H12 H14A 3.0932 no .
H12 H14C 2.6673 no .
H12 H15A 2.4992 no .
H12 H15B 2.8601 no .
H12 H16A 2.8480 no .
H12 H16B 3.5568 no .
H12 H16C 2.4824 no .
H12 H33 3.3779 no .
H13A H14A 2.8645 no .
H13A H14B 2.3600 no .
H13A H14C 2.3715 no .
H13A H15A 3.5536 no .
H13A H15B 2.6661 no .
H13A H16A 2.2444 no .
H13A H16C 3.2485 no .
H13B H14A 2.3835 no .
H13B H14B 2.3486 no .
H13B H14C 2.8641 no .
H13B H15A 3.4802 no .
H13B H15B 2.3740 no .
H13B H16A 3.3136 no .
H14A H19A 3.3661 no .
H15A H16A 2.8640 no .
H15A H16B 2.3582 no .
H15A H16C 2.3765 no .
H15B H16A 2.3753 no .
H15B H16B 2.3594 no .
H15B H16C 2.8640 no .
H16B H37A 3.3995 no .
H16C H33 3.2879 no .
H16C H34A 3.0404 no .
H16C H37A 2.5729 no .
H16C H37C 3.1945 no .
H17 H18A 2.4821 no .
H17 H18B 2.1593 no .
H17 H19A 3.4337 no .
H17 H20A 2.8620 no .
H17 H20B 2.4369 no .
H17 H21A 2.4463 no .
H17 H21B 3.5358 no .
H17 H21C 2.8845 no .
H17 H28 3.0792 no .
H17 H32C 3.2636 no .
H17 H38 2.5223 no .
H17 H42 3.0532 no .
H18A H19A 2.7047 no .
H18A H19B 2.1723 no .
H18A H19C 2.1565 no .
H18A H20A 2.6531 no .
H18A H20B 3.5378 no .
H18A H21A 3.1978 no .
H18A H21B 3.5804 no .
H18A H21C 2.1966 no .
H18A H32C 3.0183 no .
H18B H19A 2.2144 no .
H18B H19B 2.1169 no .
H18B H19C 2.7017 no .
H18B H21C 3.4400 no .
H18B H28 2.9232 no .
H18B H32C 3.2327 no .
H19C H20A 2.8041 no .
H20A H21A 2.8373 no .
H20A H21B 2.3316 no .
H20A H21C 2.3390 no .
H20B H21A 2.3478 no .
H20B H21B 2.3233 no .
H20B H21C 2.8371 no .
H20B H42 2.5607 no .
H21A H32C 2.8858 no .
H21A H38 2.4341 no .
H21A H42 2.6378 no .
H21B H42 3.5110 no .
H21C H32C 2.7810 no .
H24 H25 2.3369 no .
H24 H30A 2.9713 no .
H24 H30C 2.5801 no .
H24 H31A 2.3254 no .
H24 H31B 2.8006 no .
H24 H39 3.5339 no .
H25 H26 2.3003 no .
H26 H33 3.5865 no .
H26 H35A 2.6277 no .
H26 H35C 3.3604 no .
H26 H36A 2.8986 no .
H26 H36B 2.2236 no .
H28 H29A 2.3421 no .
H28 H29B 2.3138 no .
H28 H31A 2.8582 no .
H28 H31B 2.4203 no .
H28 H32A 2.9020 no .
H28 H32B 3.5467 no .
H28 H32C 2.4661 no .
H28 H38 2.8051 no .
H29A H30A 2.8560 no .
H29A H30B 2.3548 no .
H29A H30C 2.3567 no .
H29B H30A 2.3775 no .
H29B H30B 2.3346 no .
H29B H30C 2.8554 no .
H29B H31A 2.9825 no .
H29B H32A 2.2559 no .
H29B H32C 3.1043 no .
H30A H31A 2.2212 no .
H30A H32A 3.0786 no .
H30C H31A 3.0657 no .
H31A H32A 2.3927 no .
H31A H32B 2.3827 no .
H31A H32C 2.8798 no .
H31B H32A 2.8798 no .
H31B H32B 2.3798 no .
H31B H32C 2.3955 no .
H31B H38 2.4027 no .
H31B H39 2.9254 no .
H32C H38 2.8851 no .
H33 H34A 2.2555 no .
H33 H34B 2.4291 no .
H33 H36A 2.3484 no .
H33 H36B 2.8530 no .
H33 H37A 2.5485 no .
H33 H37B 3.5995 no .
H33 H37C 3.0124 no .
H34A H35A 2.8505 no .
H34A H35B 2.3416 no .
H34A H35C 2.3580 no .
H34A H36B 3.2413 no .
H34A H37A 3.0010 no .
H34A H37C 2.3598 no .
H34B H35A 2.3624 no .
H34B H35B 2.3373 no .
H34B H35C 2.8503 no .
H35A H36B 2.7983 no .
H35B H37C 3.5218 no .
H35C H36B 2.2920 no .
H35C H37B 3.4534 no .
H35C H37C 2.3700 no .
H36A H37A 2.3758 no .
H36A H37B 2.3649 no .
H36A H37C 2.8662 no .
H36A H40 2.8012 no .
H36B H37A 2.8661 no .
H36B H37B 2.3601 no .
H36B H37C 2.3807 no .
H38 H39 2.5571 no .
H38 H42 2.5408 no .
H39 H40 2.4985 no .
H40 H41 2.5544 no .
H41 H42 2.5312 no .
Ni1 H14C 3.5948 no 2_564
Cl1 H3 3.0370 no 2_564
Cl1 H4 2.6678 no 2_564
Cl1 H14C 2.8615 no 2_564
C4 H37A 3.4545 no 2_565
C8 H35A 3.1325 no 1_655
C8 H35B 3.5173 no 1_655
C8 H36B 3.1657 no 2_665
C9 H14B 3.2419 no 2_564
C9 H35A 2.7762 no 1_655
C9 H35B 3.5926 no 1_655
C9 H36A 3.4686 no 2_665
C9 H36B 2.9525 no 2_665
C9 H37B 2.9853 no 2_665
C10 H14B 3.1193 no 2_564
C10 H36B 3.5923 no 2_665
C10 H37B 3.2276 no 2_665
C11 H14B 3.5229 no 2_564
C12 H41 3.5874 no 2_565
C13 H25 3.3997 no 2_665
C13 H26 3.2703 no 2_665
C13 H30A 3.3612 no 3_545
C13 H41 3.2998 no 2_565
C14 H25 3.3342 no 2_665
C14 H26 2.9397 no 2_665
C14 H41 3.4876 no 2_565
C15 H31A 3.0689 no 3_545
C15 H32B 3.4849 no 3_545
C16 H24 3.4183 no 3_545
C16 H29A 3.5561 no 2_564
C16 H31A 3.0063 no 3_545
C16 H41 3.5008 no 2_565
C19 H31B 3.4651 no 4_565
C19 H35C 3.1865 no 2_665
C19 H38 3.3865 no 4_565
C21 H30B 3.3217 no 4_564
C24 H10 3.4319 no 1_455
C25 H10 3.2082 no 1_455
C25 H13B 3.4113 no 2_464
C25 H14B 3.1412 no 2_464
C25 H32A 3.2895 no 4_464
C26 H9 3.3544 no 1_455
C26 H13B 3.3167 no 2_464
C26 H14A 3.4410 no 2_464
C26 H14B 3.1738 no 2_464
C29 H16B 3.3158 no 2_565
C29 H37A 3.5645 no 2_565
C29 H37B 3.5821 no 2_565
C30 H13A 3.5048 no 3_455
C30 H37B 3.4261 no 2_565
C30 H37C 3.5347 no 2_565
C30 H42 3.3820 no 4_465
C31 H15B 2.9722 no 3_455
C31 H19B 3.3361 no 4_464
C32 H8 3.5843 no 3_455
C32 H13B 3.2952 no 3_455
C32 H15B 3.0746 no 3_455
C32 H19B 3.5582 no 4_464
C32 H35B 3.4657 no 3_555
C34 H9 3.4575 no 1_455
C34 H40 3.0235 no 2_565
C35 H8 3.3173 no 1_455
C35 H9 2.9208 no 1_455
C35 H19A 3.4689 no 2_464
C35 H32B 3.5380 no 3_445
C35 H40 3.2153 no 2_565
C36 H9 3.2141 no 2_464
C37 H4 3.2224 no 2_564
C37 H9 3.2558 no 2_464
C37 H29A 3.1292 no 2_564
C37 H30B 3.5691 no 2_564
C37 H30C 3.4069 no 2_564
C38 H18A 3.0489 no 4_464
C38 H19B 3.1609 no 4_464
C38 H19C 3.1820 no 4_464
C39 H18A 2.8113 no 4_464
C39 H19B 3.5941 no 4_464
C39 H21C 3.2734 no 4_464
C40 H18A 3.2713 no 4_464
C40 H21C 2.7496 no 4_464
C40 H34A 3.3313 no 2_564
C40 H34B 3.4437 no 2_564
C40 H35B 3.4620 no 2_564
C41 H13A 3.3390 no 2_564
C41 H14C 3.4010 no 2_564
C41 H21C 3.1389 no 4_464
C41 H34A 3.4721 no 2_564
C42 H13A 3.5225 no 2_564
C42 H18A 3.5352 no 4_464
C42 H19C 3.4307 no 4_464
H3 Cl1 3.0370 no 2_565
H3 H15A 2.9402 no 2_565
H4 Cl1 2.6678 no 2_565
H4 C37 3.2224 no 2_565
H4 H15A 3.5594 no 2_565
H4 H37A 2.5147 no 2_565
H4 H37B 3.0989 no 2_565
H8 C32 3.5843 no 3_545
H8 C35 3.3173 no 1_655
H8 H26 3.4199 no 2_665
H8 H32B 2.7249 no 3_545
H8 H35A 2.8815 no 1_655
H8 H35B 2.8595 no 1_655
H8 H36A 3.5508 no 2_665
H8 H36B 3.2286 no 2_665
H9 C26 3.3544 no 1_655
H9 C34 3.4575 no 1_655
H9 C35 2.9208 no 1_655
H9 C36 3.2141 no 2_665
H9 C37 3.2558 no 2_665
H9 H14B 3.4672 no 2_564
H9 H26 3.4687 no 1_655
H9 H34B 3.0675 no 1_655
H9 H35A 2.1696 no 1_655
H9 H35B 3.0117 no 1_655
H9 H36A 2.9841 no 2_665
H9 H36B 2.9078 no 2_665
H9 H37B 2.5134 no 2_665
H10 C24 3.4319 no 1_655
H10 C25 3.2082 no 1_655
H10 H14B 3.3009 no 2_564
H10 H24 3.5207 no 1_655
H10 H25 3.1615 no 1_655
H10 H30C 3.1068 no 1_655
H10 H37B 2.9404 no 2_665
H12 H41 3.0083 no 2_565
H13A C30 3.5048 no 3_545
H13A C41 3.3390 no 2_565
H13A C42 3.5225 no 2_565
H13A H25 3.4533 no 2_665
H13A H30A 2.5634 no 3_545
H13A H31A 3.2069 no 3_545
H13A H41 2.6841 no 2_565
H13A H42 3.0928 no 2_565
H13B C25 3.4113 no 2_665
H13B C26 3.3167 no 2_665
H13B C32 3.2952 no 3_545
H13B H25 2.8578 no 2_665
H13B H26 2.6555 no 2_665
H13B H30A 3.2724 no 3_545
H13B H31A 3.2588 no 3_545
H13B H32A 2.8652 no 3_545
H13B H32B 2.9798 no 3_545
H14A C26 3.4410 no 2_665
H14A H26 2.6083 no 2_665
H14A H35A 3.0142 no 2_665
H14A H35C 3.5471 no 2_665
H14A H36B 3.4258 no 2_665
H14B C9 3.2419 no 2_565
H14B C10 3.1193 no 2_565
H14B C11 3.5229 no 2_565
H14B C25 3.1412 no 2_665
H14B C26 3.1738 no 2_665
H14B H9 3.4672 no 2_565
H14B H10 3.3009 no 2_565
H14B H20B 3.2354 no 2_565
H14B H25 2.6079 no 2_665
H14B H26 2.6664 no 2_665
H14B H35A 3.5234 no 2_665
H14B H42 3.4955 no 2_565
H14C Ni1 3.5948 no 2_565
H14C Cl1 2.8615 no 2_565
H14C C41 3.4010 no 2_565
H14C H15A 3.5122 no 2_565
H14C H41 2.8860 no 2_565
H14C H42 3.5981 no 2_565
H15A H3 2.9402 no 2_564
H15A H4 3.5594 no 2_564
H15A H14C 3.5122 no 2_564
H15B C31 2.9722 no 3_545
H15B C32 3.0746 no 3_545
H15B H31A 2.3515 no 3_545
H15B H31B 3.1356 no 3_545
H15B H32A 3.3564 no 3_545
H15B H32B 2.5059 no 3_545
H16A H21B 3.4649 no 3_445
H16A H24 3.0026 no 3_545
H16A H30A 2.8241 no 3_545
H16A H31A 2.6614 no 3_545
H16A H41 2.9525 no 2_565
H16B C29 3.3158 no 2_564
H16B H24 2.9325 no 3_545
H16B H29A 2.8456 no 2_564
H16B H29B 2.8763 no 2_564
H16B H31A 2.8941 no 3_545
H16B H31B 3.5950 no 3_545
H16C H21B 3.3076 no 3_445
H16C H29A 3.3840 no 2_564
H16C H41 3.2336 no 2_565
H18A C38 3.0489 no 4_565
H18A C39 2.8113 no 4_565
H18A C40 3.2713 no 4_565
H18A C42 3.5352 no 4_565
H18A H38 3.3873 no 4_565
H18A H39 2.9438 no 4_565
H19A C35 3.4689 no 2_665
H19A H35C 2.6591 no 2_665
H19B C31 3.3361 no 4_565
H19B C32 3.5582 no 4_565
H19B C38 3.1609 no 4_565
H19B C39 3.5941 no 4_565
H19B H31B 2.5073 no 4_565
H19B H32B 3.1606 no 4_565
H19B H35C 3.3091 no 2_665
H19B H38 2.8435 no 4_565
H19C C38 3.1820 no 4_565
H19C C42 3.4307 no 4_565
H19C H21A 3.2461 no 4_565
H19C H35C 3.0916 no 2_665
H19C H37C 3.4870 no 2_665
H19C H38 3.1170 no 4_565
H19C H42 3.4885 no 4_565
H20A H24 3.4764 no 1_655
H20A H30C 3.2260 no 1_655
H20B H14B 3.2354 no 2_564
H20B H25 3.0700 no 1_655
H20B H30B 3.0340 no 4_564
H21A H19C 3.2461 no 4_464
H21A H30B 3.2882 no 4_564
H21B H16A 3.4649 no 3_555
H21B H16C 3.3076 no 3_555
H21B H30B 2.7166 no 4_564
H21B H34A 3.1061 no 3_555
H21B H37C 2.9789 no 3_555
H21C C39 3.2734 no 4_565
H21C C40 2.7496 no 4_565
H21C C41 3.1389 no 4_565
H21C H34A 3.4210 no 3_555
H21C H35B 3.4610 no 3_555
H21C H40 2.7586 no 4_565
H21C H41 3.4518 no 4_565
H24 C16 3.4183 no 3_455
H24 H10 3.5207 no 1_455
H24 H16A 3.0026 no 3_455
H24 H16B 2.9325 no 3_455
H24 H20A 3.4764 no 1_455
H24 H29B 3.5335 no 4_464
H25 C13 3.3997 no 2_464
H25 C14 3.3342 no 2_464
H25 H10 3.1615 no 1_455
H25 H13A 3.4533 no 2_464
H25 H13B 2.8578 no 2_464
H25 H14B 2.6079 no 2_464
H25 H20B 3.0700 no 1_455
H25 H29B 3.1670 no 4_464
H25 H30A 3.5034 no 4_464
H25 H30B 3.5799 no 4_464
H25 H32A 2.9455 no 4_464
H26 C13 3.2703 no 2_464
H26 C14 2.9397 no 2_464
H26 H8 3.4199 no 2_464
H26 H9 3.4687 no 1_455
H26 H13B 2.6555 no 2_464
H26 H14A 2.6083 no 2_464
H26 H14B 2.6664 no 2_464
H29A C16 3.5561 no 2_565
H29A C37 3.1292 no 2_565
H29A H16B 2.8456 no 2_565
H29A H16C 3.3840 no 2_565
H29A H37A 2.6650 no 2_565
H29A H37B 2.9152 no 2_565
H29A H37C 3.3209 no 2_565
H29B H16B 2.8763 no 2_565
H29B H24 3.5335 no 4_565
H29B H25 3.1670 no 4_565
H30A C13 3.3612 no 3_455
H30A H13A 2.5634 no 3_455
H30A H13B 3.2724 no 3_455
H30A H16A 2.8241 no 3_455
H30A H25 3.5034 no 4_565
H30A H42 3.1015 no 4_465
H30B C21 3.3217 no 4_465
H30B C37 3.5691 no 2_565
H30B H20B 3.0340 no 4_465
H30B H21A 3.2882 no 4_465
H30B H21B 2.7166 no 4_465
H30B H25 3.5799 no 4_565
H30B H37A 3.5931 no 2_565
H30B H37B 3.4460 no 2_565
H30B H37C 3.1027 no 2_565
H30B H42 2.9439 no 4_465
H30C C37 3.4069 no 2_565
H30C H10 3.1068 no 1_455
H30C H20A 3.2260 no 1_455
H30C H37B 2.8542 no 2_565
H30C H37C 3.2353 no 2_565
H30C H42 3.5845 no 4_465
H31A C15 3.0689 no 3_455
H31A C16 3.0063 no 3_455
H31A H13A 3.2069 no 3_455
H31A H13B 3.2588 no 3_455
H31A H15B 2.3515 no 3_455
H31A H16A 2.6614 no 3_455
H31A H16B 2.8941 no 3_455
H31B C19 3.4651 no 4_464
H31B H15B 3.1356 no 3_455
H31B H16B 3.5950 no 3_455
H31B H19B 2.5073 no 4_464
H32A C25 3.2895 no 4_565
H32A H13B 2.8652 no 3_455
H32A H15B 3.3564 no 3_455
H32A H25 2.9455 no 4_565
H32A H39 3.3065 no 4_565
H32B C15 3.4849 no 3_455
H32B C35 3.5380 no 3_555
H32B H8 2.7249 no 3_455
H32B H13B 2.9798 no 3_455
H32B H15B 2.5059 no 3_455
H32B H19B 3.1606 no 4_464
H32B H35B 2.6957 no 3_555
H32C H35B 3.4097 no 3_555
H32C H39 3.5013 no 4_565
H32C H40 3.5953 no 4_565
H34A C40 3.3313 no 2_565
H34A C41 3.4721 no 2_565
H34A H21B 3.1061 no 3_445
H34A H21C 3.4210 no 3_445
H34A H40 2.7301 no 2_565
H34A H41 3.0356 no 2_565
H34B C40 3.4437 no 2_565
H34B H9 3.0675 no 1_455
H34B H36A 3.2051 no 2_565
H34B H37B 3.5569 no 2_565
H34B H40 2.7001 no 2_565
H34B H41 3.5133 no 2_565
H35A C8 3.1325 no 1_455
H35A C9 2.7762 no 1_455
H35A H8 2.8815 no 1_455
H35A H9 2.1696 no 1_455
H35A H14A 3.0142 no 2_464
H35A H14B 3.5234 no 2_464
H35B C8 3.5173 no 1_455
H35B C9 3.5926 no 1_455
H35B C32 3.4657 no 3_445
H35B C40 3.4620 no 2_565
H35B H8 2.8595 no 1_455
H35B H9 3.0117 no 1_455
H35B H21C 3.4610 no 3_445
H35B H32B 2.6957 no 3_445
H35B H32C 3.4097 no 3_445
H35B H36A 3.5935 no 2_565
H35B H40 2.5508 no 2_565
H35C C19 3.1865 no 2_464
H35C H14A 3.5471 no 2_464
H35C H19A 2.6591 no 2_464
H35C H19B 3.3091 no 2_464
H35C H19C 3.0916 no 2_464
H36A C9 3.4686 no 2_464
H36A H8 3.5508 no 2_464
H36A H9 2.9841 no 2_464
H36A H34B 3.2051 no 2_564
H36A H35B 3.5935 no 2_564
H36B C8 3.1657 no 2_464
H36B C9 2.9525 no 2_464
H36B C10 3.5923 no 2_464
H36B H8 3.2286 no 2_464
H36B H9 2.9078 no 2_464
H36B H14A 3.4258 no 2_464
H37A C4 3.4545 no 2_564
H37A C29 3.5645 no 2_564
H37A H4 2.5147 no 2_564
H37A H29A 2.6650 no 2_564
H37A H30B 3.5931 no 2_564
H37B C9 2.9853 no 2_464
H37B C10 3.2276 no 2_464
H37B C29 3.5821 no 2_564
H37B C30 3.4261 no 2_564
H37B H4 3.0989 no 2_564
H37B H9 2.5134 no 2_464
H37B H10 2.9404 no 2_464
H37B H29A 2.9152 no 2_564
H37B H30B 3.4460 no 2_564
H37B H30C 2.8542 no 2_564
H37B H34B 3.5569 no 2_564
H37C C30 3.5347 no 2_564
H37C H19C 3.4870 no 2_464
H37C H21B 2.9789 no 3_445
H37C H29A 3.3209 no 2_564
H37C H30B 3.1027 no 2_564
H37C H30C 3.2353 no 2_564
H38 C19 3.3865 no 4_464
H38 H18A 3.3873 no 4_464
H38 H19B 2.8435 no 4_464
H38 H19C 3.1170 no 4_464
H39 H18A 2.9438 no 4_464
H39 H32A 3.3065 no 4_464
H39 H32C 3.5013 no 4_464
H40 C34 3.0235 no 2_564
H40 C35 3.2153 no 2_564
H40 H21C 2.7586 no 4_464
H40 H32C 3.5953 no 4_464
H40 H34A 2.7301 no 2_564
H40 H34B 2.7001 no 2_564
H40 H35B 2.5508 no 2_564
H41 C12 3.5874 no 2_564
H41 C13 3.2998 no 2_564
H41 C14 3.4876 no 2_564
H41 C16 3.5008 no 2_564
H41 H12 3.0083 no 2_564
H41 H13A 2.6841 no 2_564
H41 H14C 2.8860 no 2_564
H41 H16A 2.9525 no 2_564
H41 H16C 3.2336 no 2_564
H41 H21C 3.4518 no 4_464
H41 H34A 3.0356 no 2_564
H41 H34B 3.5133 no 2_564
H42 C30 3.3820 no 4_564
H42 H13A 3.0928 no 2_564
H42 H14B 3.4955 no 2_564
H42 H14C 3.5981 no 2_564
H42 H19C 3.4885 no 4_464
H42 H30A 3.1015 no 4_564
H42 H30B 2.9439 no 4_564
H42 H30C 3.5845 no 4_564

loop_
_geom_torsion_atom_site_label_1
_geom_torsion_atom_site_label_2
_geom_torsion_atom_site_label_3
_geom_torsion_atom_site_label_4
_geom_torsion
_geom_torsion_publ_flag
Cl1 Ni1 C1 N2 64.0(5) no
Cl1 Ni1 C1 N5 -108.6(5) no
Cl1 Ni1 C39 C38 -155.70(13) no
Cl1 Ni1 C39 C40 -36.7(5) no
Cl1 Ni1 C40 C39 154.9(3) no
Cl1 Ni1 C40 C41 -85.3(3) no
Cl1 Ni1 C41 C40 102.8(3) no
Cl1 Ni1 C41 C42 -140.2(3) no
Cl1 Ni1 C42 C38 170.07(11) no
Cl1 Ni1 C42 C41 51.4(4) no
C1 Ni1 C38 C39 -108.7(3) no
C1 Ni1 C38 C42 135.6(3) no
C38 Ni1 C1 N2 -111.9(5) no
C38 Ni1 C1 N5 75.6(5) no
C1 Ni1 C39 C38 84.4(4) no
C1 Ni1 C39 C40 -156.6(3) no
C39 Ni1 C1 N2 -152.6(5) no
C39 Ni1 C1 N5 34.8(5) no
C1 Ni1 C40 C39 39.1(6) no
C1 Ni1 C40 C41 158.9(4) no
C40 Ni1 C1 N2 -176.8(4) no
C40 Ni1 C1 N5 10.6(8) no
C1 Ni1 C42 C38 -60.2(4) no
C1 Ni1 C42 C41 -178.9(3) no
C42 Ni1 C1 N2 -77.5(6) no
C42 Ni1 C1 N5 110.0(5) no
C38 Ni1 C39 C38 -0.0(4) no
C38 Ni1 C39 C40 119.0(6) no
C39 Ni1 C38 C39 -0.0(4) no
C39 Ni1 C38 C42 -115.7(5) no
C38 Ni1 C40 C39 -38.2(4) no
C38 Ni1 C40 C41 81.7(4) no
C40 Ni1 C38 C39 35.6(3) no
C40 Ni1 C38 C42 -80.1(4) no
C38 Ni1 C41 C40 -79.3(3) no
C38 Ni1 C41 C42 37.7(3) no
C41 Ni1 C38 C39 78.8(4) no
C41 Ni1 C38 C42 -36.9(3) no
C38 Ni1 C42 C38 -0.0(3) no
C38 Ni1 C42 C41 -118.7(5) no
C42 Ni1 C38 C39 115.7(5) no
C42 Ni1 C38 C42 0.0(3) no
C39 Ni1 C40 C39 0.0(4) no
C39 Ni1 C40 C41 119.9(5) no
C40 Ni1 C39 C38 -119.0(6) no
C40 Ni1 C39 C40 0.0(4) no
C39 Ni1 C41 C40 -35.3(3) no
C39 Ni1 C41 C42 81.7(3) no
C41 Ni1 C39 C38 -81.7(4) no
C41 Ni1 C39 C40 37.3(3) no
C39 Ni1 C42 C38 39.3(3) no
C39 Ni1 C42 C41 -79.4(3) no
C42 Ni1 C39 C38 -39.0(3) no
C42 Ni1 C39 C40 80.0(4) no
C40 Ni1 C41 C40 0.0(3) no
C40 Ni1 C41 C42 116.9(5) no
C41 Ni1 C40 C39 -119.9(5) no
C41 Ni1 C40 C41 0.0(3) no
C40 Ni1 C42 C38 80.3(3) no
C40 Ni1 C42 C41 -38.4(3) no
C42 Ni1 C40 C39 -81.9(4) no
C42 Ni1 C40 C41 37.9(3) no
C41 Ni1 C42 C38 118.7(5) no
C41 Ni1 C42 C41 0.0(3) no
C42 Ni1 C41 C40 -116.9(6) no
C42 Ni1 C41 C42 0.0(3) no
C1 N2 C3 C4 -0.5(6) no
C3 N2 C1 Ni1 -172.3(5) no
C3 N2 C1 N5 1.5(6) no
C1 N2 C6 C7 -109.6(6) no
C1 N2 C6 C11 74.7(7) no
C6 N2 C1 Ni1 4.8(9) no
C6 N2 C1 N5 178.7(5) no
C3 N2 C6 C7 67.3(7) no
C3 N2 C6 C11 -108.4(6) no
C6 N2 C3 C4 -177.8(5) no
C1 N5 C4 C3 1.8(6) no
C4 N5 C1 Ni1 172.3(5) no
C4 N5 C1 N2 -2.0(6) no
C1 N5 C22 C23 -99.7(7) no
C1 N5 C22 C27 81.4(7) no
C22 N5 C1 Ni1 -7.6(8) no
C22 N5 C1 N2 178.1(5) no
C4 N5 C22 C23 80.3(7) no
C4 N5 C22 C27 -98.6(7) no
C22 N5 C4 C3 -178.3(5) no
N2 C3 C4 N5 -0.8(6) no
N2 C6 C7 C8 -176.9(5) no
N2 C6 C7 C12 2.6(9) no
N2 C6 C11 C10 176.8(5) no
N2 C6 C11 C17 1.8(8) no
C7 C6 C11 C10 1.4(9) no
C7 C6 C11 C17 -173.6(5) no
C11 C6 C7 C8 -1.3(9) no
C11 C6 C7 C12 178.1(5) no
C6 C7 C8 C9 -0.6(9) no
C6 C7 C12 C13 -117.4(6) no
C6 C7 C12 C15 121.0(6) no
C8 C7 C12 C13 62.0(8) no
C8 C7 C12 C15 -59.5(6) no
C12 C7 C8 C9 179.9(5) no
C7 C8 C9 C10 2.4(9) no
C8 C9 C10 C11 -2.4(10) no
C9 C10 C11 C6 0.6(9) no
C9 C10 C11 C17 175.7(6) no
C6 C11 C17 C18 78.1(7) no
C6 C11 C17 C20 -153.2(5) no
C10 C11 C17 C18 -96.8(7) no
C10 C11 C17 C20 31.9(8) no
C7 C12 C13 C14 61.9(8) no
C7 C12 C15 C16 -158.5(4) no
C13 C12 C15 C16 77.5(6) no
C15 C12 C13 C14 -174.5(5) no
C11 C17 C18 C19 35.5(11) no
C11 C17 C20 C21 163.5(5) no
C18 C17 C20 C21 -70.0(8) no
C20 C17 C18 C19 -92.3(9) no
N5 C22 C23 C24 179.2(5) no
N5 C22 C23 C28 0.5(9) no
N5 C22 C27 C26 -177.9(5) no
N5 C22 C27 C33 0.7(10) no
C23 C22 C27 C26 3.3(10) no
C23 C22 C27 C33 -178.1(6) no
C27 C22 C23 C24 -2.0(10) no
C27 C22 C23 C28 179.4(6) no
C22 C23 C24 C25 -0.5(11) no
C22 C23 C28 C29 -96.5(8) no
C22 C23 C28 C31 135.9(6) no
C24 C23 C28 C29 84.9(8) no
C24 C23 C28 C31 -42.7(9) no
C28 C23 C24 C25 178.2(6) no
C23 C24 C25 C26 1.4(12) no
C24 C25 C26 C27 0.1(12) no
C25 C26 C27 C22 -2.4(11) no
C25 C26 C27 C33 179.1(7) no
C22 C27 C33 C34 92.5(7) no
C22 C27 C33 C36 -139.2(6) no
C26 C27 C33 C34 -89.1(8) no
C26 C27 C33 C36 39.2(10) no
C23 C28 C29 C30 -65.9(7) no
C23 C28 C31 C32 -164.8(6) no
C29 C28 C31 C32 67.7(7) no
C31 C28 C29 C30 60.9(7) no
C27 C33 C34 C35 80.5(6) no
C27 C33 C36 C37 175.6(5) no
C34 C33 C36 C37 -57.8(7) no
C36 C33 C34 C35 -48.0(8) no
Ni1 C38 C39 Ni1 -0.00(3) no
Ni1 C38 C39 C40 -61.0(4) no
Ni1 C38 C42 Ni1 -0.000(18) no
Ni1 C38 C42 C41 59.4(4) no
C39 C38 C42 Ni1 -66.1(5) no
C39 C38 C42 C41 -6.7(7) no
C42 C38 C39 Ni1 65.6(5) no
C42 C38 C39 C40 4.6(7) no
Ni1 C39 C40 Ni1 -0.00(3) no
Ni1 C39 C40 C41 -57.9(4) no
C38 C39 C40 Ni1 57.2(5) no
C38 C39 C40 C41 -0.7(7) no
Ni1 C40 C41 Ni1 0.00(2) no
Ni1 C40 C41 C42 -63.0(4) no
C39 C40 C41 Ni1 59.5(5) no
C39 C40 C41 C42 -3.4(8) no
Ni1 C41 C42 Ni1 -0.00(2) no
Ni1 C41 C42 C38 -57.8(4) no
C40 C41 C42 Ni1 64.0(5) no
C40 C41 C42 C38 6.2(7) no
